data_8106575
loop_
_publ_author_name
'Arderne, Charmaine'
'Batchelor, Kyle F.'

_publ_section_title
;
 The crystal structure of 3-aminopropan-1-aminium iodide, C3H11N2I
;
_journal_issue 3
_journal_name_full 'Zeitschrift f\"ur Kristallographie - New Crystal Structures'
_journal_page_first 477
_journal_page_last 478
_journal_paper_doi 10.1515/ncrs-2016-0327
_journal_volume 232
_journal_year 2017
_chemical_formula_moiety 'C3 H11 N2, I'
_chemical_formula_sum 'C3 H11 I N2'
_chemical_formula_weight 202.04
_chemical_name_common
;
3-aminopropylazanium iodide
;
_chemical_name_systematic
;
3-aminopropan-1-aminium iodide
;
_space_group_crystal_system monoclinic
_space_group_IT_number 14
_space_group_name_Hall '-P 2yn'
_space_group_name_H-M_alt 'P 1 21/n 1'
_atom_sites_solution_hydrogens mixed
_cell_angle_alpha 90
_cell_angle_beta 96.501(2)
_cell_angle_gamma 90
_cell_formula_units_Z 4
_cell_length_a 5.0152(2)
_cell_length_b 10.1470(4)
_cell_length_c 14.1852(5)
_cell_measurement_reflns_used 7836
_cell_measurement_temperature 100(2)
_cell_measurement_theta_max 28.224
_cell_measurement_theta_min 2.474
_cell_volume 717.23(5)
_computing_cell_refinement 'SAINT v7.53A (Bruker, 2008)'
_computing_data_collection 'APEX2 (Bruker, 2008)'
_computing_data_reduction 'SAINT v7.53A (Bruker, 2008)'
_computing_molecular_graphics 'OLEX2 (Dolomanov et al., 2009)'
_computing_publication_material 'OLEX2 (Dolomanov et al., 2009)'
_computing_structure_refinement 'SHELXL (Sheldrick, 2015)'
_computing_structure_solution 'SHELXS (Sheldrick, 2008)'
_diffrn_ambient_temperature 100.15
_diffrn_measured_fraction_theta_full 1.000
_diffrn_measured_fraction_theta_max 0.997
_diffrn_measurement_device_type 'Bruker APEX-II CCD'
_diffrn_measurement_method '\f and \w scans'
_diffrn_radiation_type MoK\a
_diffrn_radiation_wavelength 0.71073
_diffrn_reflns_av_R_equivalents 0.0329
_diffrn_reflns_av_unetI/netI 0.0179
_diffrn_reflns_Laue_measured_fraction_full 1.000
_diffrn_reflns_Laue_measured_fraction_max 0.997
_diffrn_reflns_limit_h_max 6
_diffrn_reflns_limit_h_min -6
_diffrn_reflns_limit_k_max 13
_diffrn_reflns_limit_k_min -13
_diffrn_reflns_limit_l_max 18
_diffrn_reflns_limit_l_min -18
_diffrn_reflns_number 14021
_diffrn_reflns_point_group_measured_fraction_full 1.000
_diffrn_reflns_point_group_measured_fraction_max 0.997
_diffrn_reflns_theta_full 25.242
_diffrn_reflns_theta_max 28.361
_diffrn_reflns_theta_min 2.473
_exptl_absorpt_coefficient_mu 4.356
_exptl_absorpt_correction_T_max 0.7457
_exptl_absorpt_correction_T_min 0.5126
_exptl_absorpt_correction_type multi-scan
_exptl_absorpt_process_details
;
SADABS-2014/5 (Bruker,2014) was used for absorption correction.
wR2(int) was 0.1020 before and 0.0442 after correction.
The Ratio of minimum to maximum transmission is 0.6874.
The \l/2 correction factor is Not present.
;
_exptl_crystal_colour colourless
_exptl_crystal_colour_primary colourless
_exptl_crystal_density_diffrn 1.871
_exptl_crystal_density_meas .
_exptl_crystal_description plate
_exptl_crystal_F_000 384
_exptl_crystal_size_max 0.36
_exptl_crystal_size_mid 0.2
_exptl_crystal_size_min 0.12
_refine_diff_density_max 0.585
_refine_diff_density_min -0.393
_refine_diff_density_rms 0.070
_refine_ls_extinction_coef 0.0830(13)
_refine_ls_extinction_expression Fc^*^=kFc[1+0.001xFc^2^\l^3^/sin(2\q)]^-1/4^
_refine_ls_extinction_method 'SHELXL-2016/4 (Sheldrick 2016)'
_refine_ls_goodness_of_fit_ref 1.098
_refine_ls_hydrogen_treatment mixed
_refine_ls_matrix_type full
_refine_ls_number_parameters 76
_refine_ls_number_reflns 1788
_refine_ls_number_restraints 5
_refine_ls_restrained_S_all 1.098
_refine_ls_R_factor_all 0.0240
_refine_ls_R_factor_gt 0.0174
_refine_ls_shift/su_max 0.001
_refine_ls_shift/su_mean 0.000
_refine_ls_structure_factor_coef Fsqd
_refine_ls_weighting_details 'w=1/[\s^2^(Fo^2^)+(0.0182P)^2^+0.1644P] where P=(Fo^2^+2Fc^2^)/3'
_refine_ls_weighting_scheme calc
_refine_ls_wR_factor_gt 0.0390
_refine_ls_wR_factor_ref 0.0411
_reflns_Friedel_coverage 0.000
_reflns_Friedel_fraction_full .
_reflns_Friedel_fraction_max .
_reflns_number_gt 1521
_reflns_number_total 1788
_reflns_threshold_expression 'I > 2\s(I)'
_cod_data_source_file suppl_ncrs-2016-0327_suppl.cif
_cod_data_source_block 8cvb46_a
_cod_database_code 8106575
_shelx_space_group_comment
;
The symmetry employed for this shelxl refinement is uniquely defined
by the following loop, which should always be used as a source of
symmetry information in preference to the above space-group names.
They are only intended as comments.
;
_shelx_estimated_absorpt_t_max 0.623
_shelx_estimated_absorpt_t_min 0.303
_olex2_refinement_description
;
1. Fixed Uiso
 At 1.2 times of:
  All C(H,H) groups
2. Restrained distances
 N1-H1A = N1-H1B = N1-H1C = N2-H2A = N2-H2B
 0.88 with sigma of 0.015
3.a Secondary CH2 refined with riding coordinates:
 C1(H1D,H1E), C2(H2C,H2D), C3(H3A,H3B)
;
_shelx_shelxl_version_number 2016/4

loop_
_space_group_symop_operation_xyz
'x, y, z'
'-x+1/2, y+1/2, -z+1/2'
'-x, -y, -z'
'x-1/2, -y-1/2, z-1/2'

loop_
_atom_site_label
_atom_site_type_symbol
_atom_site_fract_x
_atom_site_fract_y
_atom_site_fract_z
_atom_site_U_iso_or_equiv
_atom_site_adp_type
_atom_site_occupancy
_atom_site_site_symmetry_order
_atom_site_calc_flag
_atom_site_refinement_flags_posn
_atom_site_refinement_flags_adp
_atom_site_refinement_flags_occupancy
_atom_site_disorder_assembly
_atom_site_disorder_group
I1 I 0.86390(3) 0.17593(2) 0.40609(2) 0.04220(8) Uani 1 1 d . . . . .
N1 N 0.6414(4) 0.07619(19) 0.63924(16) 0.0444(4) Uani 1 1 d D . . . .
H1A H 0.725(6) 0.068(3) 0.6989(13) 0.079(10) Uiso 1 1 d D . . . .
H1B H 0.527(5) 0.011(2) 0.626(2) 0.080(10) Uiso 1 1 d D . . . .
H1C H 0.763(5) 0.080(3) 0.5981(16) 0.069(9) Uiso 1 1 d D . . . .
N2 N 0.6425(5) 0.5615(2) 0.66808(17) 0.0538(5) Uani 1 1 d D . . . .
H2A H 0.544(5) 0.630(2) 0.654(2) 0.065(9) Uiso 1 1 d D . . . .
H2B H 0.780(4) 0.563(3) 0.6352(19) 0.065(9) Uiso 1 1 d D . . . .
C1 C 0.4779(5) 0.4449(2) 0.63954(17) 0.0454(5) Uani 1 1 d . . . . .
H1D H 0.404499 0.453109 0.573549 0.054 Uiso 1 1 calc R . . . .
H1E H 0.329471 0.439237 0.677645 0.054 Uiso 1 1 calc R . . . .
C2 C 0.6476(4) 0.32019(19) 0.65273(17) 0.0389(5) Uani 1 1 d . . . . .
H2C H 0.734198 0.316327 0.717373 0.047 Uiso 1 1 calc R . . . .
H2D H 0.786410 0.322516 0.610394 0.047 Uiso 1 1 calc R . . . .
C3 C 0.4744(5) 0.1978(2) 0.63201(17) 0.0410(5) Uani 1 1 d . . . . .
H3A H 0.342147 0.192788 0.676786 0.049 Uiso 1 1 calc R . . . .
H3B H 0.379435 0.204182 0.568690 0.049 Uiso 1 1 calc R . . . .

loop_
_atom_site_aniso_label
_atom_site_aniso_U_11
_atom_site_aniso_U_22
_atom_site_aniso_U_33
_atom_site_aniso_U_23
_atom_site_aniso_U_13
_atom_site_aniso_U_12
I1 0.04376(11) 0.04137(11) 0.04203(11) 0.00281(6) 0.00734(6) 0.00031(6)
N1 0.0499(11) 0.0344(10) 0.0481(12) -0.0068(9) 0.0023(10) -0.0016(9)
N2 0.0659(14) 0.0330(11) 0.0589(14) 0.0057(9) -0.0083(11) -0.0003(10)
C1 0.0531(13) 0.0384(12) 0.0422(12) 0.0040(9) -0.0053(10) 0.0025(10)
C2 0.0424(11) 0.0331(11) 0.0406(12) -0.0026(9) 0.0021(9) -0.0009(9)
C3 0.0409(11) 0.0383(12) 0.0425(12) -0.0021(9) -0.0012(9) -0.0002(9)

loop_
_atom_type_symbol
_atom_type_description
_atom_type_scat_dispersion_real
_atom_type_scat_dispersion_imag
_atom_type_scat_source
C C 0.0033 0.0016 'International Tables Vol C Tables 4.2.6.8 and 6.1.1.4'
H H 0.0000 0.0000 'International Tables Vol C Tables 4.2.6.8 and 6.1.1.4'
I I -0.4742 1.8119 'International Tables Vol C Tables 4.2.6.8 and 6.1.1.4'
N N 0.0061 0.0033 'International Tables Vol C Tables 4.2.6.8 and 6.1.1.4'

loop_
_geom_angle_atom_site_label_1
_geom_angle_atom_site_label_2
_geom_angle_atom_site_label_3
_geom_angle
_geom_angle_site_symmetry_1
_geom_angle_site_symmetry_3
H1A N1 H1B 110(3) . .
H1A N1 H1C 110(3) . .
H1B N1 H1C 112(3) . .
C3 N1 H1A 109.5(19) . .
C3 N1 H1B 105(2) . .
C3 N1 H1C 110(2) . .
H2A N2 H2B 109(3) . .
C1 N2 H2A 107(2) . .
C1 N2 H2B 109(2) . .
N2 C1 H1D 109.6 . .
N2 C1 H1E 109.6 . .
N2 C1 C2 110.21(19) . .
H1D C1 H1E 108.1 . .
C2 C1 H1D 109.6 . .
C2 C1 H1E 109.6 . .
C1 C2 H2C 109.5 . .
C1 C2 H2D 109.5 . .
C1 C2 C3 110.77(18) . .
H2C C2 H2D 108.1 . .
C3 C2 H2C 109.5 . .
C3 C2 H2D 109.5 . .
N1 C3 C2 110.98(18) . .
N1 C3 H3A 109.4 . .
N1 C3 H3B 109.4 . .
C2 C3 H3A 109.4 . .
C2 C3 H3B 109.4 . .
H3A C3 H3B 108.0 . .

loop_
_geom_bond_atom_site_label_1
_geom_bond_atom_site_label_2
_geom_bond_distance
_geom_bond_site_symmetry_2
N1 H1A 0.903(14) .
N1 H1B 0.882(14) .
N1 H1C 0.892(14) .
N1 C3 1.488(3) .
N2 H2A 0.863(14) .
N2 H2B 0.875(14) .
N2 C1 1.473(3) .
C1 H1D 0.9700 .
C1 H1E 0.9700 .
C1 C2 1.524(3) .
C2 H2C 0.9700 .
C2 H2D 0.9700 .
C2 C3 1.525(3) .
C3 H3A 0.9700 .
C3 H3B 0.9700 .

loop_
_geom_hbond_atom_site_label_D
_geom_hbond_atom_site_label_H
_geom_hbond_atom_site_label_A
_geom_hbond_distance_DH
_geom_hbond_distance_HA
_geom_hbond_distance_DA
_geom_hbond_angle_DHA
_geom_hbond_site_symmetry_A
N1 H1A N2 0.903(14) 1.931(15) 2.828(3) 172(3) 2_646
N1 H1B I1 0.882(14) 2.729(15) 3.607(2) 174(3) 3_656
N1 H1C I1 0.892(14) 2.99(2) 3.748(2) 144(2) .
N1 H1C I1 0.892(14) 3.20(3) 3.671(2) 115(2) 3_756
N2 H2A I1 0.863(14) 2.898(15) 3.749(2) 169(3) 3_666
N2 H2B I1 0.875(14) 3.28(3) 3.863(2) 126(2) 3_766

loop_
_geom_torsion_atom_site_label_1
_geom_torsion_atom_site_label_2
_geom_torsion_atom_site_label_3
_geom_torsion_atom_site_label_4
_geom_torsion
_geom_torsion_site_symmetry_1
_geom_torsion_site_symmetry_2
_geom_torsion_site_symmetry_3
_geom_torsion_site_symmetry_4
N2 C1 C2 C3 174.9(2) . . . .
C1 C2 C3 N1 176.66(18) . . . .
